data_7056099
loop_
_publ_author_name
'Shreeve, Jean'ne M.'
'Kumar, Dheeraj'
'Imler, Gregory H.'
'Parrish, Damon A.'

_publ_section_title
;
 Resolving Synthetic Challenges Faced in the Syntheses of Asymmetric
 N,N&#x2019;-Ethylene-Bridged Energetic Compounds
;
_journal_name_full 'New J. Chem.'
_journal_paper_doi 10.1039/C7NJ00327G
_journal_year 2017
_chemical_formula_moiety 'C6 H6 N12 O4'
_chemical_formula_sum 'C6 H6 N12 O4'
_chemical_formula_weight 310.23
_space_group_crystal_system monoclinic
_space_group_IT_number 14
_space_group_name_Hall '-P 2ybc'
_space_group_name_H-M_alt 'P 1 21/c 1'
_symmetry_space_group_name_Hall '-P 2ybc'
_symmetry_space_group_name_H-M 'P 1 21/c 1'
_atom_sites_solution_hydrogens geom
_audit_block_doi 10.5517/ccdc.csd.cc1mhn0s
_audit_creation_method SHELXL-2014/7
_audit_update_record
;
2016-09-16 deposited with the CCDC.
2017-04-17 downloaded from the CCDC.
;
_cell_angle_alpha 90
_cell_angle_beta 95.054(2)
_cell_angle_gamma 90
_cell_formula_units_Z 4
_cell_length_a 6.5577(7)
_cell_length_b 31.045(3)
_cell_length_c 5.8420(6)
_cell_measurement_reflns_used 6044
_cell_measurement_temperature 150(2)
_cell_measurement_theta_max 29.908
_cell_measurement_theta_min 2.625
_cell_volume 1184.7(2)
_computing_cell_refinement 'Bruker APEX3 v2015.5-2 (Bruker, 2015)'
_computing_data_collection 'Bruker APEX3 v2015.5-2 (Bruker, 2015)'
_computing_data_reduction
;
Bruker SAINT v8.34A (Bruker, 2013), Bruker XPREP v2014/2 (Bruker, 2014)
;
_computing_molecular_graphics 'Bruker SHELXTL v2014/7 (Bruker, 2014)'
_computing_publication_material 'Bruker SHELXTL v2014/7 (Bruker, 2014)'
_computing_structure_refinement 'SHELXL-2014/7 (Sheldrick, 2014)'
_computing_structure_solution 'Bruker SHELXTL v2014/7 (Bruker, 2014)'
_diffrn_ambient_temperature 150(2)
_diffrn_measured_fraction_theta_full 0.993
_diffrn_measured_fraction_theta_max 0.970
_diffrn_measurement_device_type 'Bruker SMART APEX II CCD'
_diffrn_measurement_method '\w scans'
_diffrn_radiation_monochromator graphite
_diffrn_radiation_source 'fine focus sealed tube'
_diffrn_radiation_type MoK\a
_diffrn_radiation_wavelength 0.71073
_diffrn_reflns_av_R_equivalents 0.0236
_diffrn_reflns_av_unetI/netI 0.0200
_diffrn_reflns_Laue_measured_fraction_full 0.993
_diffrn_reflns_Laue_measured_fraction_max 0.970
_diffrn_reflns_limit_h_max 8
_diffrn_reflns_limit_h_min -9
_diffrn_reflns_limit_k_max 42
_diffrn_reflns_limit_k_min -42
_diffrn_reflns_limit_l_max 8
_diffrn_reflns_limit_l_min -8
_diffrn_reflns_number 15752
_diffrn_reflns_point_group_measured_fraction_full 0.993
_diffrn_reflns_point_group_measured_fraction_max 0.970
_diffrn_reflns_theta_full 25.242
_diffrn_reflns_theta_max 29.966
_diffrn_reflns_theta_min 2.624
_exptl_absorpt_coefficient_mu 0.148
_exptl_absorpt_correction_T_max 0.7460
_exptl_absorpt_correction_T_min 0.6975
_exptl_absorpt_correction_type multi-scan
_exptl_absorpt_process_details 'SADABS v2014/5 (Bruker, 2008)'
_exptl_crystal_colour 'clear colorless'
_exptl_crystal_density_diffrn 1.739
_exptl_crystal_description needle
_exptl_crystal_F_000 632
_exptl_crystal_size_max 0.239
_exptl_crystal_size_mid 0.087
_exptl_crystal_size_min 0.020
_refine_diff_density_max 0.381
_refine_diff_density_min -0.386
_refine_diff_density_rms 0.046
_refine_ls_extinction_method none
_refine_ls_goodness_of_fit_ref 1.039
_refine_ls_hydrogen_treatment constr
_refine_ls_matrix_type full
_refine_ls_number_parameters 199
_refine_ls_number_reflns 3348
_refine_ls_number_restraints 0
_refine_ls_restrained_S_all 1.039
_refine_ls_R_factor_all 0.0444
_refine_ls_R_factor_gt 0.0353
_refine_ls_shift/su_max 0.001
_refine_ls_shift/su_mean 0.000
_refine_ls_structure_factor_coef Fsqd
_refine_ls_weighting_details 'w=1/[\s^2^(Fo^2^)+(0.0413P)^2^+0.4590P] where P=(Fo^2^+2Fc^2^)/3'
_refine_ls_weighting_scheme calc
_refine_ls_wR_factor_gt 0.0862
_refine_ls_wR_factor_ref 0.0909
_reflns_Friedel_coverage 0.000
_reflns_number_gt 2825
_reflns_number_total 3348
_reflns_threshold_expression 'I > 2\s(I)'
_cod_data_source_file c7nj00327g2.cif
_cod_data_source_block shrv440
_cod_database_code 7056099
_shelx_shelxl_version_number 2014/7
_shelx_space_group_comment
;
The symmetry employed for this shelxl refinement is uniquely defined
by the following loop, which should always be used as a source of
symmetry information in preference to the above space-group names.
They are only intended as comments.
;
_shelx_estimated_absorpt_t_min 0.966
_shelx_estimated_absorpt_t_max 0.997

loop_
_space_group_symop_operation_xyz
'x, y, z'
'-x, y+1/2, -z+1/2'
'-x, -y, -z'
'x, -y-1/2, z-1/2'

loop_
_atom_site_label
_atom_site_type_symbol
_atom_site_fract_x
_atom_site_fract_y
_atom_site_fract_z
_atom_site_U_iso_or_equiv
_atom_site_adp_type
_atom_site_occupancy
_atom_site_site_symmetry_order
_atom_site_calc_flag
_atom_site_refinement_flags_posn
_atom_site_refinement_flags_adp
N1 N 0.61487(19) 0.28240(4) 0.9436(3) 0.0404(3) Uani 1 1 d . .
N2 N 0.47895(16) 0.30202(3) 0.9790(2) 0.0247(2) Uani 1 1 d . .
N3 N 0.34558(16) 0.32516(3) 1.05854(18) 0.0232(2) Uani 1 1 d . .
C4 C 0.17539(16) 0.33833(3) 0.92187(19) 0.0155(2) Uani 1 1 d . .
C5 C 0.05834(17) 0.32567(3) 0.72161(19) 0.0169(2) Uani 1 1 d . .
N6 N 0.09664(17) 0.28985(3) 0.57804(18) 0.0238(2) Uani 1 1 d . .
O7 O 0.26864(17) 0.27420(3) 0.60138(19) 0.0376(3) Uani 1 1 d . .
O8 O -0.04223(17) 0.27688(4) 0.4431(2) 0.0430(3) Uani 1 1 d . .
C9 C -0.10906(17) 0.35405(4) 0.70705(19) 0.0166(2) Uani 1 1 d . .
N10 N -0.28011(15) 0.35816(3) 0.53146(17) 0.0215(2) Uani 1 1 d . .
O11 O -0.24305(15) 0.35447(4) 0.33142(16) 0.0377(3) Uani 1 1 d . .
O12 O -0.44838(14) 0.36594(4) 0.59661(17) 0.0348(2) Uani 1 1 d . .
N13 N -0.09928(14) 0.38234(3) 0.87548(16) 0.01611(18) Uani 1 1 d . .
N14 N 0.07538(14) 0.37226(3) 1.00584(15) 0.01456(18) Uani 1 1 d . .
C15 C 0.15041(17) 0.39944(3) 1.20059(18) 0.0163(2) Uani 1 1 d . .
H15A H 0.1925 0.3810 1.3348 0.020 Uiso 1 1 calc R U
H15B H 0.0387 0.4185 1.2428 0.020 Uiso 1 1 calc R U
C16 C 0.33177(17) 0.42675(3) 1.14121(18) 0.0161(2) Uani 1 1 d . .
H16A H 0.3891 0.4421 1.2808 0.019 Uiso 1 1 calc R U
H16B H 0.4398 0.4076 1.0903 0.019 Uiso 1 1 calc R U
N17 N 0.27503(14) 0.45813(3) 0.96086(15) 0.01536(18) Uani 1 1 d . .
N18 N 0.25903(15) 0.44684(3) 0.73363(16) 0.0205(2) Uani 1 1 d . .
N19 N 0.22495(16) 0.48223(3) 0.62148(17) 0.0221(2) Uani 1 1 d . .
N20 N 0.21752(15) 0.51711(3) 0.76237(16) 0.0194(2) Uani 1 1 d . .
C21 C 0.24895(16) 0.50117(3) 0.97457(18) 0.0146(2) Uani 1 1 d . .
N22 N 0.26047(15) 0.52394(3) 1.17090(16) 0.01844(19) Uani 1 1 d . .
H22A H 0.2468 0.5521 1.1664 0.022 Uiso 1 1 calc R U
H22B H 0.2817 0.5107 1.3039 0.022 Uiso 1 1 calc R U

loop_
_atom_site_aniso_label
_atom_site_aniso_U_11
_atom_site_aniso_U_22
_atom_site_aniso_U_33
_atom_site_aniso_U_23
_atom_site_aniso_U_13
_atom_site_aniso_U_12
N1 0.0267(6) 0.0369(7) 0.0581(9) 0.0021(6) 0.0067(6) 0.0106(5)
N2 0.0205(5) 0.0196(5) 0.0337(6) 0.0042(4) 0.0007(4) 0.0012(4)
N3 0.0216(5) 0.0203(5) 0.0266(5) -0.0011(4) -0.0034(4) 0.0060(4)
C4 0.0158(5) 0.0122(4) 0.0184(5) 0.0019(4) 0.0016(4) -0.0017(4)
C5 0.0185(5) 0.0142(5) 0.0179(5) -0.0016(4) 0.0021(4) -0.0028(4)
N6 0.0306(5) 0.0173(5) 0.0241(5) -0.0049(4) 0.0053(4) -0.0044(4)
O7 0.0419(6) 0.0306(5) 0.0401(6) -0.0112(4) 0.0018(5) 0.0150(4)
O8 0.0387(6) 0.0433(6) 0.0465(7) -0.0270(5) 0.0007(5) -0.0133(5)
C9 0.0157(5) 0.0182(5) 0.0156(5) 0.0012(4) -0.0004(4) -0.0034(4)
N10 0.0196(5) 0.0256(5) 0.0183(5) 0.0018(4) -0.0032(4) -0.0047(4)
O11 0.0298(5) 0.0670(7) 0.0159(4) 0.0005(4) -0.0012(4) -0.0146(5)
O12 0.0200(4) 0.0531(6) 0.0302(5) -0.0014(4) -0.0037(4) 0.0087(4)
N13 0.0148(4) 0.0176(4) 0.0155(4) 0.0017(3) -0.0012(3) 0.0000(3)
N14 0.0150(4) 0.0140(4) 0.0143(4) 0.0007(3) -0.0008(3) -0.0005(3)
C15 0.0198(5) 0.0161(5) 0.0127(5) -0.0005(4) -0.0007(4) -0.0017(4)
C16 0.0178(5) 0.0147(5) 0.0150(5) 0.0008(4) -0.0036(4) -0.0003(4)
N17 0.0175(4) 0.0166(4) 0.0119(4) -0.0010(3) 0.0005(3) -0.0011(3)
N18 0.0232(5) 0.0251(5) 0.0129(4) -0.0033(4) 0.0004(4) -0.0011(4)
N19 0.0238(5) 0.0278(5) 0.0145(4) 0.0008(4) 0.0008(4) -0.0007(4)
N20 0.0207(5) 0.0232(5) 0.0143(4) 0.0029(3) 0.0011(3) -0.0008(4)
C21 0.0120(4) 0.0169(5) 0.0148(5) 0.0016(4) 0.0011(4) -0.0011(4)
N22 0.0258(5) 0.0151(4) 0.0143(4) -0.0004(3) 0.0012(4) 0.0011(4)

loop_
_atom_type_symbol
_atom_type_description
_atom_type_scat_dispersion_real
_atom_type_scat_dispersion_imag
_atom_type_scat_source
C C 0.0033 0.0016 'International Tables Vol C Tables 4.2.6.8 and 6.1.1.4'
H H 0.0000 0.0000 'International Tables Vol C Tables 4.2.6.8 and 6.1.1.4'
N N 0.0061 0.0033 'International Tables Vol C Tables 4.2.6.8 and 6.1.1.4'
O O 0.0106 0.0060 'International Tables Vol C Tables 4.2.6.8 and 6.1.1.4'

loop_
_geom_angle_atom_site_label_1
_geom_angle_atom_site_label_2
_geom_angle_atom_site_label_3
_geom_angle
N1 N2 N3 168.22(15)
N2 N3 C4 120.83(11)
N14 C4 N3 114.49(10)
N14 C4 C5 105.89(9)
N3 C4 C5 139.43(10)
C4 C5 C9 104.06(9)
C4 C5 N6 126.75(10)
C9 C5 N6 129.03(10)
O8 N6 O7 124.69(11)
O8 N6 C5 118.48(11)
O7 N6 C5 116.83(10)
N13 C9 C5 112.77(10)
N13 C9 N10 116.85(10)
C5 C9 N10 130.29(10)
O11 N10 O12 125.32(11)
O11 N10 C9 117.40(10)
O12 N10 C9 117.26(10)
C9 N13 N14 104.43(9)
N13 N14 C4 112.83(9)
N13 N14 C15 120.83(9)
C4 N14 C15 126.03(9)
N14 C15 C16 111.01(9)
N14 C15 H15A 109.4
C16 C15 H15A 109.4
N14 C15 H15B 109.4
C16 C15 H15B 109.4
H15A C15 H15B 108.0
N17 C16 C15 112.40(9)
N17 C16 H16A 109.1
C15 C16 H16A 109.1
N17 C16 H16B 109.1
C15 C16 H16B 109.1
H16A C16 H16B 107.9
C21 N17 N18 108.17(9)
C21 N17 C16 130.06(9)
N18 N17 C16 121.50(9)
N19 N18 N17 105.67(9)
N18 N19 N20 112.57(9)
C21 N20 N19 104.82(9)
N20 C21 N22 126.20(10)
N20 C21 N17 108.78(9)
N22 C21 N17 124.98(10)
C21 N22 H22A 120.0
C21 N22 H22B 120.0
H22A N22 H22B 120.0

loop_
_geom_bond_atom_site_label_1
_geom_bond_atom_site_label_2
_geom_bond_distance
N1 N2 1.1140(16)
N2 N3 1.2524(15)
N3 C4 1.3759(15)
C4 N14 1.3554(14)
C4 C5 1.3979(15)
C5 C9 1.4043(16)
C5 N6 1.4285(14)
N6 O8 1.2192(14)
N6 O7 1.2247(15)
C9 N13 1.3162(14)
C9 N10 1.4574(14)
N10 O11 1.2198(14)
N10 O12 1.2227(14)
N13 N14 1.3550(13)
N14 C15 1.4663(13)
C15 C16 1.5251(15)
C15 H15A 0.9900
C15 H15B 0.9900
C16 N17 1.4590(13)
C16 H16A 0.9900
C16 H16B 0.9900
N17 C21 1.3503(14)
N17 N18 1.3681(13)
N18 N19 1.2885(15)
N19 N20 1.3636(14)
N20 C21 1.3338(14)
C21 N22 1.3438(14)
N22 H22A 0.8800
N22 H22B 0.8800

loop_
_geom_hbond_atom_site_label_D
_geom_hbond_atom_site_label_H
_geom_hbond_atom_site_label_A
_geom_hbond_distance_DH
_geom_hbond_distance_HA
_geom_hbond_distance_DA
_geom_hbond_angle_DHA
_geom_hbond_site_symmetry_A
C15 H15B N20 0.99 2.61 3.5598(15) 161.0 3_567
C16 H16A N19 0.99 2.65 3.4170(15) 133.9 1_556
C16 H16B N3 0.99 2.64 3.1930(15) 115.8 .
N22 H22A N13 0.88 2.26 3.0992(14) 160.3 3_567
N22 H22B N19 0.88 2.12 2.9611(14) 160.6 1_556

loop_
_geom_torsion_atom_site_label_1
_geom_torsion_atom_site_label_2
_geom_torsion_atom_site_label_3
_geom_torsion_atom_site_label_4
_geom_torsion
N1 N2 N3 C4 174.7(6)
N2 N3 C4 N14 -162.10(11)
N2 N3 C4 C5 23.8(2)
N14 C4 C5 C9 -0.99(11)
N3 C4 C5 C9 173.46(13)
N14 C4 C5 N6 -176.81(10)
N3 C4 C5 N6 -2.4(2)
C4 C5 N6 O8 162.72(12)
C9 C5 N6 O8 -12.06(18)
C4 C5 N6 O7 -16.91(17)
C9 C5 N6 O7 168.32(12)
C4 C5 C9 N13 1.21(13)
N6 C5 C9 N13 176.89(11)
C4 C5 C9 N10 177.36(11)
N6 C5 C9 N10 -6.96(19)
N13 C9 N10 O11 136.06(12)
C5 C9 N10 O11 -39.96(17)
N13 C9 N10 O12 -42.43(15)
C5 C9 N10 O12 141.55(13)
C5 C9 N13 N14 -0.89(12)
N10 C9 N13 N14 -177.60(9)
C9 N13 N14 C4 0.21(12)
C9 N13 N14 C15 174.13(9)
N3 C4 N14 N13 -175.51(9)
C5 C4 N14 N13 0.53(12)
N3 C4 N14 C15 10.95(15)
C5 C4 N14 C15 -173.02(9)
N13 N14 C15 C16 -104.27(11)
C4 N14 C15 C16 68.80(13)
N14 C15 C16 N17 65.40(11)
C15 C16 N17 C21 105.22(12)
C15 C16 N17 N18 -81.58(12)
C21 N17 N18 N19 -0.01(12)
C16 N17 N18 N19 -174.53(9)
N17 N18 N19 N20 0.14(13)
N18 N19 N20 C21 -0.22(13)
N19 N20 C21 N22 178.01(10)
N19 N20 C21 N17 0.20(12)
N18 N17 C21 N20 -0.13(12)
C16 N17 C21 N20 173.77(10)
N18 N17 C21 N22 -177.97(10)
C16 N17 C21 N22 -4.07(18)
